data_1543407
loop_
_publ_author_name
'Seitz, Tobias'
'Fu, Peng'
'Haut, Franz-Lucas'
'Adam, Lutz'
'Habicht, Marija'
'Lentz, Dieter'
'MacMillan, John B.'
'Christmann, Mathias'

_publ_section_title
;
 One-Pot Synthesis of 5-Hydroxy-4H-1,3-thiazin-4-ones: Structure Revision,
 Synthesis, and NMR Shift Dependence of Thiasporine A.
;
_journal_issue 13
_journal_name_full 'Organic letters'
_journal_page_first 3070
_journal_page_last 3073
_journal_paper_doi 10.1021/acs.orglett.6b01166
_journal_volume 18
_journal_year 2016
_chemical_formula_sum 'C15 H17 Br N2 O4 S'
_chemical_formula_weight 401.27
_space_group_crystal_system monoclinic
_space_group_IT_number 14
_space_group_name_Hall '-P 2yn'
_space_group_name_H-M_alt 'P 1 21/n 1'
_symmetry_space_group_name_Hall '-P 2yn'
_symmetry_space_group_name_H-M 'P 1 21/n 1'
_atom_sites_solution_hydrogens geom
_audit_creation_method SHELXL-2014/7
_cell_angle_alpha 90
_cell_angle_beta 97.322(2)
_cell_angle_gamma 90
_cell_formula_units_Z 4
_cell_length_a 15.0538(6)
_cell_length_b 6.7288(3)
_cell_length_c 16.4896(7)
_cell_measurement_reflns_used 9898
_cell_measurement_temperature 100(2)
_cell_measurement_theta_max 27.50
_cell_measurement_theta_min 2.49
_cell_volume 1656.68(12)
_computing_cell_refinement 'Bruker SAINT'
_computing_data_collection 'Bruker APEX2'
_computing_data_reduction 'Bruker SAINT'
_computing_structure_refinement 'SHELXL-2014/7 (Sheldrick, 2014)'
_computing_structure_solution 'SHELXS-97 (Sheldrick 2008)'
_diffrn_ambient_temperature 100(2)
_diffrn_measured_fraction_theta_full 0.999
_diffrn_measured_fraction_theta_max 0.997
_diffrn_measurement_device_type 'Bruker D8 Venture Photon'
_diffrn_measurement_method '\f and \w scans'
_diffrn_radiation_type MoK\a
_diffrn_radiation_wavelength 0.71073
_diffrn_reflns_av_R_equivalents 0.0424
_diffrn_reflns_av_unetI/netI 0.0169
_diffrn_reflns_Laue_measured_fraction_full 0.999
_diffrn_reflns_Laue_measured_fraction_max 0.997
_diffrn_reflns_limit_h_max 19
_diffrn_reflns_limit_h_min -19
_diffrn_reflns_limit_k_max 8
_diffrn_reflns_limit_k_min -8
_diffrn_reflns_limit_l_max 21
_diffrn_reflns_limit_l_min -21
_diffrn_reflns_number 45884
_diffrn_reflns_point_group_measured_fraction_full 0.999
_diffrn_reflns_point_group_measured_fraction_max 0.997
_diffrn_reflns_theta_full 25.242
_diffrn_reflns_theta_max 27.528
_diffrn_reflns_theta_min 2.491
_diffrn_source 'Incoatec Microfocus Source'
_exptl_absorpt_coefficient_mu 2.628
_exptl_absorpt_correction_T_max 0.7456
_exptl_absorpt_correction_T_min 0.5932
_exptl_absorpt_correction_type multi-scan
_exptl_absorpt_process_details 'SADABS-2014/5 - Bruker AXS'
_exptl_crystal_colour orange
_exptl_crystal_density_diffrn 1.609
_exptl_crystal_description needle
_exptl_crystal_F_000 816
_exptl_crystal_size_max 0.380
_exptl_crystal_size_mid 0.090
_exptl_crystal_size_min 0.070
_refine_diff_density_max 2.241
_refine_diff_density_min -0.644
_refine_diff_density_rms 0.092
_refine_ls_extinction_method none
_refine_ls_goodness_of_fit_ref 1.003
_refine_ls_hydrogen_treatment constr
_refine_ls_matrix_type full
_refine_ls_number_parameters 212
_refine_ls_number_reflns 3812
_refine_ls_number_restraints 0
_refine_ls_restrained_S_all 1.003
_refine_ls_R_factor_all 0.0390
_refine_ls_R_factor_gt 0.0352
_refine_ls_shift/su_max 0.001
_refine_ls_shift/su_mean 0.000
_refine_ls_structure_factor_coef Fsqd
_refine_ls_weighting_details 'w=1/[\s^2^(Fo^2^)+(0.0403P)^2^+5.4195P] where P=(Fo^2^+2Fc^2^)/3'
_refine_ls_weighting_scheme calc
_refine_ls_wR_factor_gt 0.0925
_refine_ls_wR_factor_ref 0.0951
_reflns_Friedel_coverage 0.000
_reflns_number_gt 3492
_reflns_number_total 3812
_reflns_threshold_expression 'I > 2\s(I)'
_cod_data_source_file ol6b01166_si_002.cif
_cod_data_source_block 304TS_a
_cod_depositor_comments 'Adding full bibliography for 1543407--1543408.cif.'
_cod_database_code 1543407
_shelx_shelxl_version_number 2014/7
_shelx_space_group_comment
;
The symmetry employed for this shelxl refinement is uniquely defined
by the following loop, which should always be used as a source of
symmetry information in preference to the above space-group names.
They are only intended as comments.
;
_shelx_estimated_absorpt_t_min 0.435
_shelx_estimated_absorpt_t_max 0.837

loop_
_space_group_symop_operation_xyz
'x, y, z'
'-x+1/2, y+1/2, -z+1/2'
'-x, -y, -z'
'x-1/2, -y-1/2, z-1/2'

loop_
_atom_site_label
_atom_site_type_symbol
_atom_site_fract_x
_atom_site_fract_y
_atom_site_fract_z
_atom_site_U_iso_or_equiv
_atom_site_adp_type
_atom_site_occupancy
_atom_site_site_symmetry_order
_atom_site_calc_flag
_atom_site_refinement_flags_posn
_atom_site_refinement_flags_adp
Br01 Br 0.54843(2) 0.69186(4) 0.80965(2) 0.02388(10) Uani 1 1 d . .
S1 S 0.52099(4) 0.20770(9) 0.74969(3) 0.01235(13) Uani 1 1 d . .
O2 O 0.75502(11) 0.4431(3) 0.75930(10) 0.0138(3) Uani 1 1 d . .
O1 O 0.66924(12) 0.1552(3) 0.85864(10) 0.0143(4) Uani 1 1 d . .
H1 H 0.6918 0.0706 0.8299 0.021 Uiso 1 1 calc R U
O4 O 0.75133(11) 0.3382(3) 0.45739(10) 0.0168(4) Uani 1 1 d . .
O3 O 0.63498(12) 0.2366(3) 0.36426(11) 0.0202(4) Uani 1 1 d . .
N1 N 0.63938(13) 0.3555(3) 0.66148(11) 0.0098(4) Uani 1 1 d . .
N2 N 0.62017(13) 0.3058(3) 0.49921(12) 0.0106(4) Uani 1 1 d . .
H2 H 0.6518 0.3469 0.5447 0.013 Uiso 1 1 calc R U
C4 C 0.49924(15) 0.2564(4) 0.58145(14) 0.0094(4) Uani 1 1 d . .
C5 C 0.53032(15) 0.2659(3) 0.50342(14) 0.0092(4) Uani 1 1 d . .
C3 C 0.55840(15) 0.2813(3) 0.65760(13) 0.0088(4) Uani 1 1 d . .
C2 C 0.68067(15) 0.3732(4) 0.74084(13) 0.0104(4) Uani 1 1 d . .
C9 C 0.40779(16) 0.2187(4) 0.58541(15) 0.0126(5) Uani 1 1 d . .
H9 H 0.3868 0.2111 0.6372 0.015 Uiso 1 1 calc R U
C8 C 0.34822(16) 0.1926(4) 0.51534(16) 0.0148(5) Uani 1 1 d . .
H8 H 0.2865 0.1698 0.5188 0.018 Uiso 1 1 calc R U
C10 C 0.60858(17) 0.4684(4) 0.86601(14) 0.0158(5) Uani 1 1 d . .
H10A H 0.6667 0.5133 0.8951 0.019 Uiso 1 1 calc R U
H10B H 0.5719 0.4186 0.9074 0.019 Uiso 1 1 calc R U
C11 C 0.66530(16) 0.2885(4) 0.43230(14) 0.0130(5) Uani 1 1 d . .
C1 C 0.62498(15) 0.2992(4) 0.80836(14) 0.0111(4) Uani 1 1 d . .
C6 C 0.46905(16) 0.2349(4) 0.43304(14) 0.0120(4) Uani 1 1 d . .
H6 H 0.4890 0.2379 0.3807 0.014 Uiso 1 1 calc R U
C7 C 0.37958(16) 0.2001(4) 0.43956(15) 0.0144(5) Uani 1 1 d . .
H7 H 0.3388 0.1809 0.3913 0.017 Uiso 1 1 calc R U
C12 C 0.81862(17) 0.3308(4) 0.39952(15) 0.0180(5) Uani 1 1 d . .
C15 C 0.90153(18) 0.4116(6) 0.45087(17) 0.0276(7) Uani 1 1 d . .
H15A H 0.8899 0.5473 0.4684 0.041 Uiso 1 1 calc R U
H15B H 0.9517 0.4126 0.4183 0.041 Uiso 1 1 calc R U
H15C H 0.9166 0.3271 0.4991 0.041 Uiso 1 1 calc R U
C13 C 0.83227(19) 0.1154(5) 0.37597(18) 0.0262(6) Uani 1 1 d . .
H13A H 0.8525 0.0379 0.4252 0.039 Uiso 1 1 calc R U
H13B H 0.8775 0.1086 0.3383 0.039 Uiso 1 1 calc R U
H13C H 0.7756 0.0608 0.3493 0.039 Uiso 1 1 calc R U
C14 C 0.7912(2) 0.4640(5) 0.32676(18) 0.0297(7) Uani 1 1 d . .
H14A H 0.7370 0.4109 0.2949 0.044 Uiso 1 1 calc R U
H14B H 0.8396 0.4694 0.2923 0.044 Uiso 1 1 calc R U
H14C H 0.7792 0.5981 0.3459 0.044 Uiso 1 1 calc R U

loop_
_atom_site_aniso_label
_atom_site_aniso_U_11
_atom_site_aniso_U_22
_atom_site_aniso_U_33
_atom_site_aniso_U_23
_atom_site_aniso_U_13
_atom_site_aniso_U_12
Br01 0.03191(17) 0.01868(15) 0.02147(15) -0.00053(10) 0.00505(11) 0.00704(11)
S1 0.0095(3) 0.0191(3) 0.0088(3) 0.0017(2) 0.0026(2) -0.0023(2)
O2 0.0097(8) 0.0202(9) 0.0108(8) 0.0010(7) -0.0016(6) -0.0035(7)
O1 0.0161(8) 0.0175(9) 0.0089(8) 0.0034(7) 0.0008(6) 0.0038(7)
O4 0.0109(8) 0.0318(11) 0.0087(8) -0.0044(7) 0.0046(6) -0.0073(7)
O3 0.0164(9) 0.0366(11) 0.0077(8) -0.0037(8) 0.0022(7) -0.0048(8)
N1 0.0087(9) 0.0135(9) 0.0071(8) 0.0002(7) 0.0001(7) -0.0005(7)
N2 0.0089(9) 0.0163(10) 0.0064(8) -0.0013(7) -0.0002(7) -0.0030(8)
C4 0.0085(10) 0.0096(10) 0.0097(10) 0.0007(8) -0.0005(8) -0.0004(8)
C5 0.0090(10) 0.0082(10) 0.0103(10) 0.0001(8) 0.0005(8) -0.0002(8)
C3 0.0096(10) 0.0089(10) 0.0082(10) -0.0002(8) 0.0020(8) 0.0020(8)
C2 0.0110(10) 0.0128(11) 0.0073(10) 0.0007(8) 0.0006(8) 0.0012(9)
C9 0.0107(11) 0.0131(11) 0.0139(11) 0.0011(9) 0.0016(9) -0.0009(9)
C8 0.0077(10) 0.0168(12) 0.0191(12) -0.0002(10) -0.0014(9) -0.0024(9)
C10 0.0198(12) 0.0184(12) 0.0093(10) -0.0006(9) 0.0023(9) 0.0026(10)
C11 0.0121(11) 0.0174(12) 0.0097(10) 0.0000(9) 0.0022(8) -0.0031(9)
C1 0.0100(10) 0.0153(11) 0.0080(10) 0.0007(9) 0.0018(8) 0.0003(9)
C6 0.0137(11) 0.0124(11) 0.0091(10) -0.0002(9) -0.0013(8) -0.0002(9)
C7 0.0121(11) 0.0133(11) 0.0159(11) -0.0009(9) -0.0052(9) 0.0002(9)
C12 0.0130(11) 0.0323(15) 0.0103(11) -0.0012(10) 0.0074(9) -0.0059(10)
C15 0.0154(12) 0.049(2) 0.0191(13) -0.0052(13) 0.0056(10) -0.0121(13)
C13 0.0203(13) 0.0349(16) 0.0260(14) -0.0068(13) 0.0128(11) -0.0038(12)
C14 0.0233(14) 0.0457(19) 0.0217(14) 0.0120(13) 0.0094(11) -0.0016(13)

loop_
_atom_type_symbol
_atom_type_description
_atom_type_scat_dispersion_real
_atom_type_scat_dispersion_imag
_atom_type_scat_source
C C 0.0033 0.0016 'International Tables Vol C Tables 4.2.6.8 and 6.1.1.4'
H H 0.0000 0.0000 'International Tables Vol C Tables 4.2.6.8 and 6.1.1.4'
N N 0.0061 0.0033 'International Tables Vol C Tables 4.2.6.8 and 6.1.1.4'
O O 0.0106 0.0060 'International Tables Vol C Tables 4.2.6.8 and 6.1.1.4'
S S 0.1246 0.1234 'International Tables Vol C Tables 4.2.6.8 and 6.1.1.4'
Br Br -0.2901 2.4595 'International Tables Vol C Tables 4.2.6.8 and 6.1.1.4'

loop_
_geom_angle_atom_site_label_1
_geom_angle_atom_site_label_2
_geom_angle_atom_site_label_3
_geom_angle
C3 S1 C1 90.87(11)
C1 O1 H1 109.5
C11 O4 C12 120.21(19)
C3 N1 C2 112.49(19)
C11 N2 C5 127.5(2)
C11 N2 H2 116.3
C5 N2 H2 116.3
C9 C4 C5 119.0(2)
C9 C4 C3 118.4(2)
C5 C4 C3 122.6(2)
N2 C5 C6 121.9(2)
N2 C5 C4 119.2(2)
C6 C5 C4 118.9(2)
N1 C3 C4 123.3(2)
N1 C3 S1 117.62(17)
C4 C3 S1 119.05(17)
O2 C2 N1 124.0(2)
O2 C2 C1 120.4(2)
N1 C2 C1 115.6(2)
C8 C9 C4 121.2(2)
C8 C9 H9 119.4
C4 C9 H9 119.4
C9 C8 C7 119.2(2)
C9 C8 H8 120.4
C7 C8 H8 120.4
C1 C10 Br01 112.63(16)
C1 C10 H10A 109.1
Br01 C10 H10A 109.1
C1 C10 H10B 109.1
Br01 C10 H10B 109.1
H10A C10 H10B 107.8
O3 C11 O4 126.2(2)
O3 C11 N2 127.2(2)
O4 C11 N2 106.64(19)
O1 C1 C10 104.62(19)
O1 C1 C2 112.87(19)
C10 C1 C2 110.6(2)
O1 C1 S1 113.07(17)
C10 C1 S1 112.57(17)
C2 C1 S1 103.34(15)
C7 C6 C5 120.3(2)
C7 C6 H6 119.9
C5 C6 H6 119.9
C6 C7 C8 121.4(2)
C6 C7 H7 119.3
C8 C7 H7 119.3
O4 C12 C14 110.6(2)
O4 C12 C15 102.15(19)
C14 C12 C15 110.7(3)
O4 C12 C13 108.8(2)
C14 C12 C13 113.2(2)
C15 C12 C13 110.8(3)
C12 C15 H15A 109.5
C12 C15 H15B 109.5
H15A C15 H15B 109.5
C12 C15 H15C 109.5
H15A C15 H15C 109.5
H15B C15 H15C 109.5
C12 C13 H13A 109.5
C12 C13 H13B 109.5
H13A C13 H13B 109.5
C12 C13 H13C 109.5
H13A C13 H13C 109.5
H13B C13 H13C 109.5
C12 C14 H14A 109.5
C12 C14 H14B 109.5
H14A C14 H14B 109.5
C12 C14 H14C 109.5
H14A C14 H14C 109.5
H14B C14 H14C 109.5

loop_
_geom_bond_atom_site_label_1
_geom_bond_atom_site_label_2
_geom_bond_distance
Br01 C10 1.931(3)
S1 C3 1.757(2)
S1 C1 1.838(2)
O2 C2 1.217(3)
O1 C1 1.389(3)
O1 H1 0.8400
O4 C11 1.350(3)
O4 C12 1.478(3)
O3 C11 1.208(3)
N1 C3 1.311(3)
N1 C2 1.380(3)
N2 C11 1.372(3)
N2 C5 1.389(3)
N2 H2 0.8800
C4 C9 1.410(3)
C4 C5 1.425(3)
C4 C3 1.454(3)
C5 C6 1.403(3)
C2 C1 1.558(3)
C9 C8 1.380(3)
C9 H9 0.9500
C8 C7 1.392(4)
C8 H8 0.9500
C10 C1 1.523(3)
C10 H10A 0.9900
C10 H10B 0.9900
C6 C7 1.385(3)
C6 H6 0.9500
C7 H7 0.9500
C12 C14 1.512(4)
C12 C15 1.517(4)
C12 C13 1.522(4)
C15 H15A 0.9800
C15 H15B 0.9800
C15 H15C 0.9800
C13 H13A 0.9800
C13 H13B 0.9800
C13 H13C 0.9800
C14 H14A 0.9800
C14 H14B 0.9800
C14 H14C 0.9800
